data_2222751
loop_
_publ_author_name
'Lo, Kong Mun'
'Ng, Seik Weng'

_publ_section_title
;4-(Dimethylamino)pyridinium
 tribromido{3-[bromo/hydro(0.9/0.1)]-4-(dimethylamino)pyridine-\k<i>N</i>^1^}cobaltate(II)
;
_journal_coeditor_code HY2210
_journal_issue 8
_journal_name_full 'Acta Crystallographica Section E'
_journal_page_first m958
_journal_page_last m959
_journal_paper_doi 10.1107/S1600536809027913
_journal_volume 65
_journal_year 2009
_chemical_formula_iupac '(C7 H11 N2) [Co Br3 (C7 H9.1 Br0.9 N2)]'
_chemical_formula_moiety 'C7 H11 N2 +, C7 H9.10 Br3.90 Co N2 -'
_chemical_formula_sum 'C14 H20.1 Br3.9 Co N4'
_chemical_formula_weight 615.02
_chemical_name_systematic
;
4-(Dimethylamino)pyridinium tribromido{3-[bromo/hydro(0.9/0.1)]-4-
(dimethylamino)pyridine-\k<i>N</i>^1^}cobaltate(II)
;
_space_group_IT_number 2
_symmetry_cell_setting triclinic
_symmetry_space_group_name_Hall '-P 1'
_symmetry_space_group_name_H-M 'P -1'
_atom_sites_solution_hydrogens geom
_atom_sites_solution_primary direct
_atom_sites_solution_secondary difmap
_audit_creation_method SHELXL-97
_cell_angle_alpha 99.028(2)
_cell_angle_beta 98.9270(10)
_cell_angle_gamma 106.933(2)
_cell_formula_units_Z 2
_cell_length_a 8.3768(2)
_cell_length_b 10.2622(2)
_cell_length_c 12.4691(3)
_cell_measurement_reflns_used 6987
_cell_measurement_temperature 150(2)
_cell_measurement_theta_max 28.3
_cell_measurement_theta_min 2.4
_cell_volume 989.57(4)
_computing_cell_refinement 'SAINT (Bruker, 2007)'
_computing_data_collection 'APEX2 (Bruker, 2007)'
_computing_data_reduction 'SAINT (Bruker, 2007)'
_computing_molecular_graphics 'X-SEED (Barbour, 2001)'
_computing_publication_material 'publCIF (Westrip, 2009)'
_computing_structure_refinement 'SHELXL97 (Sheldrick, 2008)'
_computing_structure_solution 'SHELXS97 (Sheldrick, 2008)'
_diffrn_ambient_temperature 153(2)
_diffrn_measured_fraction_theta_full 0.979
_diffrn_measured_fraction_theta_max 0.979
_diffrn_measurement_device_type 'Bruker APEXII CCD'
_diffrn_measurement_method '\f and \w'
_diffrn_radiation_monochromator graphite
_diffrn_radiation_source 'fine-focus sealed tube'
_diffrn_radiation_type MoK\a
_diffrn_radiation_wavelength 0.71073
_diffrn_reflns_av_R_equivalents 0.0529
_diffrn_reflns_av_sigmaI/netI 0.0867
_diffrn_reflns_limit_h_max 10
_diffrn_reflns_limit_h_min -10
_diffrn_reflns_limit_k_max 13
_diffrn_reflns_limit_k_min -12
_diffrn_reflns_limit_l_max 16
_diffrn_reflns_limit_l_min -16
_diffrn_reflns_number 7974
_diffrn_reflns_theta_full 27.50
_diffrn_reflns_theta_max 27.50
_diffrn_reflns_theta_min 1.69
_exptl_absorpt_coefficient_mu 8.744
_exptl_absorpt_correction_T_max 0.4751
_exptl_absorpt_correction_T_min 0.1277
_exptl_absorpt_correction_type multi-scan
_exptl_absorpt_process_details '(SADABS; Sheldrick, 1996)'
_exptl_crystal_colour Brown
_exptl_crystal_density_diffrn 2.064
_exptl_crystal_density_method 'not measured'
_exptl_crystal_description Block
_exptl_crystal_F_000 591.2
_exptl_crystal_size_max 0.40
_exptl_crystal_size_mid 0.20
_exptl_crystal_size_min 0.10
_refine_diff_density_max 1.285
_refine_diff_density_min -1.039
_refine_ls_extinction_method none
_refine_ls_goodness_of_fit_ref 0.971
_refine_ls_hydrogen_treatment constr
_refine_ls_matrix_type full
_refine_ls_number_parameters 221
_refine_ls_number_reflns 4451
_refine_ls_number_restraints 7
_refine_ls_restrained_S_all 0.972
_refine_ls_R_factor_all 0.0801
_refine_ls_R_factor_gt 0.0464
_refine_ls_shift/su_max 0.001
_refine_ls_shift/su_mean 0.001
_refine_ls_structure_factor_coef Fsqd
_refine_ls_weighting_details 'calc w=1/[\s^2^(Fo^2^)+(0.0634P)^2^] where P=(Fo^2^+2Fc^2^)/3'
_refine_ls_weighting_scheme calc
_refine_ls_wR_factor_gt 0.1146
_refine_ls_wR_factor_ref 0.1297
_reflns_number_gt 3019
_reflns_number_total 4451
_reflns_threshold_expression I>2\s(I)
_cod_data_source_file hy2210.cif
_cod_data_source_block I
_cod_depositor_comments
;
The following automatic conversions were performed:
'_symmetry_cell_setting' value 'Triclinic' changed to 'triclinic'
according to '/home/saulius/struct/CIF-dictionaries/cif_core.dic'
dictionary named 'cif_core.dic' version 2.4.1 from 2010-06-29.

Automatic conversion script
Id: cif_fix_enum 1527 2010-12-29 10:47:43Z saulius 

The following automatic conversions were performed:

'_symmetry_cell_setting' value 'Triclinic' changed to 'triclinic'
according to /home/saulius/struct/CIF-dictionaries/cif_core.dic
dictionary named 'cif_core.dic' version 2.4.1 from 2010-06-29.

Automatic conversion script
Id: cif_fix_values 1715 2011-07-08 13:25:40Z adriana 
;
_cod_original_formula_sum 'C14 H20.10 Br3.90 Co N4'
_cod_database_code 2222751
_cod_database_fobs_code 2222751

loop_
_symmetry_equiv_pos_as_xyz
'x, y, z'
'-x, -y, -z'

loop_
_atom_site_type_symbol
_atom_site_label
_atom_site_fract_x
_atom_site_fract_y
_atom_site_fract_z
_atom_site_U_iso_or_equiv
_atom_site_adp_type
_atom_site_calc_flag
_atom_site_refinement_flags
_atom_site_occupancy
_atom_site_disorder_assembly
_atom_site_disorder_group
Br Br1 0.26488(9) 0.68358(8) 0.54136(5) 0.0375(2) Uani d . 1 A .
Br Br2 0.64945(8) 0.59464(7) 0.69989(5) 0.03080(18) Uani d . 1 A .
Br Br3 0.49021(18) 0.89737(12) 0.84679(11) 0.0315(3) Uani d PD 0.90 A 1
Br Br3' 0.531(2) 0.8775(13) 0.8695(11) 0.068(5) Uani d PDU 0.10 A 2
Br Br4 0.30233(9) 0.25573(8) 0.96716(6) 0.0350(2) Uani d P 0.90 A 1
Co Co1 0.41492(10) 0.67837(9) 0.72097(7) 0.0271(2) Uani d D 1 . .
N N1 0.2478(6) 0.5344(5) 0.7796(4) 0.0280(12) Uani d . 1 A .
N N2 -0.0965(6) 0.2792(5) 0.9321(4) 0.0276(12) Uani d . 1 A .
N N3 0.6361(7) 0.7246(6) 0.4462(5) 0.0414(15) Uani d . 1 . .
H H3 0.5580 0.6723 0.4751 0.050 Uiso calc R 1 . .
N N4 1.0006(7) 0.9742(6) 0.3157(4) 0.0318(12) Uani d . 1 . .
C C1 0.2977(8) 0.4510(6) 0.8403(5) 0.0267(13) Uani d . 1 . .
H H1 0.4135 0.4540 0.8492 0.032 Uiso calc R 1 A .
C C2 0.1936(7) 0.3618(6) 0.8904(5) 0.0226(12) Uani d . 1 A .
H H2' 0.2368 0.3026 0.9293 0.027 Uiso calc PR 0.10 B 2
C C3 0.0191(7) 0.3572(6) 0.8846(5) 0.0248(13) Uani d . 1 . .
C C4 -0.0282(8) 0.4425(7) 0.8152(5) 0.0320(15) Uani d . 1 A .
H H4 -0.1438 0.4404 0.8015 0.038 Uiso calc R 1 . .
C C5 0.0825(8) 0.5267(7) 0.7677(6) 0.0338(15) Uani d . 1 . .
H H5 0.0420 0.5830 0.7239 0.041 Uiso calc R 1 A .
C C6 -0.0620(10) 0.1971(10) 1.0125(8) 0.063(3) Uani d . 1 . .
H H6A 0.0449 0.2503 1.0660 0.094 Uiso calc R 1 A .
H H6B -0.0516 0.1101 0.9737 0.094 Uiso calc R 1 . .
H H6C -0.1559 0.1756 1.0518 0.094 Uiso calc R 1 . .
C C7 -0.2699(8) 0.2868(7) 0.9146(6) 0.0377(16) Uani d . 1 . .
H H7A -0.3213 0.2596 0.8349 0.057 Uiso calc R 1 A .
H H7B -0.2661 0.3824 0.9433 0.057 Uiso calc R 1 . .
H H7C -0.3385 0.2234 0.9537 0.057 Uiso calc R 1 . .
C C8 0.7904(10) 0.7112(7) 0.4577(5) 0.0362(16) Uani d . 1 . .
H H8 0.8148 0.6441 0.4962 0.043 Uiso calc R 1 . .
C C9 0.9138(9) 0.7919(7) 0.4155(5) 0.0320(15) Uani d . 1 . .
H H9 1.0236 0.7811 0.4254 0.038 Uiso calc R 1 . .
C C10 0.8813(7) 0.8921(6) 0.3568(4) 0.0240(13) Uani d . 1 . .
C C11 0.7136(9) 0.9012(7) 0.3454(5) 0.0360(16) Uani d . 1 . .
H H11 0.6826 0.9655 0.3062 0.043 Uiso calc R 1 . .
C C12 0.5987(9) 0.8172(8) 0.3908(6) 0.0405(17) Uani d . 1 . .
H H12 0.4871 0.8243 0.3831 0.049 Uiso calc R 1 . .
C C13 0.9613(11) 1.0765(8) 0.2567(6) 0.051(2) Uani d . 1 . .
H H13A 0.9162 1.1366 0.3038 0.076 Uiso calc R 1 . .
H H13B 0.8758 1.0282 0.1881 0.076 Uiso calc R 1 . .
H H13C 1.0654 1.1334 0.2384 0.076 Uiso calc R 1 . .
C C14 1.1733(9) 0.9648(8) 0.3293(6) 0.048(2) Uani d . 1 . .
H H14A 1.2214 0.9768 0.4084 0.073 Uiso calc R 1 . .
H H14B 1.2452 1.0380 0.2994 0.073 Uiso calc R 1 . .
H H14C 1.1689 0.8733 0.2893 0.073 Uiso calc R 1 . .

loop_
_atom_site_aniso_label
_atom_site_aniso_U_11
_atom_site_aniso_U_22
_atom_site_aniso_U_33
_atom_site_aniso_U_12
_atom_site_aniso_U_13
_atom_site_aniso_U_23
Br1 0.0327(4) 0.0541(5) 0.0345(4) 0.0205(3) 0.0109(3) 0.0188(3)
Br2 0.0220(3) 0.0369(4) 0.0365(4) 0.0102(3) 0.0092(3) 0.0119(3)
Br3 0.0321(5) 0.0292(5) 0.0328(5) 0.0089(4) 0.0070(3) 0.0071(4)
Br3' 0.076(9) 0.060(7) 0.057(7) 0.001(5) 0.034(6) 0.001(5)
Br4 0.0253(4) 0.0469(5) 0.0403(4) 0.0144(3) 0.0087(3) 0.0237(4)
Co1 0.0236(5) 0.0288(5) 0.0310(5) 0.0068(4) 0.0110(3) 0.0108(4)
N1 0.025(3) 0.030(3) 0.031(3) 0.008(2) 0.009(2) 0.011(2)
N2 0.022(3) 0.031(3) 0.029(3) 0.003(2) 0.010(2) 0.013(2)
N3 0.033(3) 0.047(4) 0.034(3) -0.005(3) 0.011(3) 0.007(3)
N4 0.026(3) 0.038(3) 0.026(3) 0.002(2) 0.003(2) 0.010(2)
C1 0.017(3) 0.033(4) 0.028(3) 0.007(3) 0.007(2) 0.002(3)
C2 0.023(3) 0.023(3) 0.025(3) 0.009(2) 0.008(2) 0.010(2)
C3 0.020(3) 0.025(3) 0.024(3) 0.000(2) 0.006(2) 0.000(2)
C4 0.023(3) 0.035(4) 0.039(4) 0.007(3) 0.004(3) 0.015(3)
C5 0.024(3) 0.039(4) 0.046(4) 0.014(3) 0.011(3) 0.020(3)
C6 0.036(5) 0.085(7) 0.083(6) 0.017(5) 0.021(4) 0.058(5)
C7 0.024(4) 0.042(4) 0.049(4) 0.008(3) 0.017(3) 0.010(3)
C8 0.055(5) 0.029(4) 0.023(3) 0.011(3) 0.007(3) 0.007(3)
C9 0.036(4) 0.031(4) 0.027(3) 0.012(3) 0.001(3) 0.002(3)
C10 0.027(3) 0.025(3) 0.015(3) 0.003(3) 0.002(2) 0.003(2)
C11 0.033(4) 0.045(4) 0.030(4) 0.014(3) 0.002(3) 0.013(3)
C12 0.023(4) 0.059(5) 0.033(4) 0.007(3) 0.002(3) 0.008(3)
C13 0.060(5) 0.035(4) 0.050(5) -0.001(4) 0.008(4) 0.022(4)
C14 0.031(4) 0.056(5) 0.045(5) -0.003(4) 0.013(3) -0.002(4)

loop_
_atom_type_symbol
_atom_type_description
_atom_type_scat_dispersion_real
_atom_type_scat_dispersion_imag
_atom_type_scat_source
C C 0.0033 0.0016 'International Tables Vol C Tables 4.2.6.8 and 6.1.1.4'
H H 0.0000 0.0000 'International Tables Vol C Tables 4.2.6.8 and 6.1.1.4'
N N 0.0061 0.0033 'International Tables Vol C Tables 4.2.6.8 and 6.1.1.4'
Co Co 0.3494 0.9721 'International Tables Vol C Tables 4.2.6.8 and 6.1.1.4'
Br Br -0.2901 2.4595 'International Tables Vol C Tables 4.2.6.8 and 6.1.1.4'

loop_
_geom_angle_atom_site_label_1
_geom_angle_atom_site_label_2
_geom_angle_atom_site_label_3
_geom_angle_site_symmetry_1
_geom_angle_site_symmetry_3
_geom_angle
_geom_angle_publ_flag
N1 Co1 Br3' . . 105.5(5) ?
N1 Co1 Br3 . . 107.98(15) ?
Br3' Co1 Br3 . . 12.5(4) ?
N1 Co1 Br2 . . 106.97(14) ?
Br3' Co1 Br2 . . 104.7(4) ?
Br3 Co1 Br2 . . 114.67(5) ?
N1 Co1 Br1 . . 105.94(15) ?
Br3' Co1 Br1 . . 123.1(4) ?
Br3 Co1 Br1 . . 111.17(5) ?
Br2 Co1 Br1 . . 109.64(4) ?
C1 N1 C5 . . 116.2(5) ?
C1 N1 Co1 . . 122.3(4) ?
C5 N1 Co1 . . 121.2(4) ?
C3 N2 C6 . . 125.9(5) ?
C3 N2 C7 . . 119.4(5) ?
C6 N2 C7 . . 114.3(5) ?
C8 N3 C12 . . 120.3(6) ?
C8 N3 H3 . . 119.9 ?
C12 N3 H3 . . 119.9 ?
C10 N4 C13 . . 120.2(6) ?
C10 N4 C14 . . 121.2(6) ?
C13 N4 C14 . . 118.6(6) ?
N1 C1 C2 . . 124.6(5) ?
N1 C1 H1 . . 117.7 ?
C2 C1 H1 . . 117.7 ?
C1 C2 C3 . . 120.5(5) ?
C1 C2 Br4 . . 114.0(4) ?
C3 C2 Br4 . . 125.5(4) ?
C1 C2 H2' . . 119.8 ?
C3 C2 H2' . . 119.8 ?
N2 C3 C4 . . 120.3(5) ?
N2 C3 C2 . . 127.4(6) ?
C4 C3 C2 . . 112.2(5) ?
C5 C4 C3 . . 123.4(6) ?
C5 C4 H4 . . 118.3 ?
C3 C4 H4 . . 118.3 ?
N1 C5 C4 . . 122.9(6) ?
N1 C5 H5 . . 118.6 ?
C4 C5 H5 . . 118.6 ?
N2 C6 H6A . . 109.5 ?
N2 C6 H6B . . 109.5 ?
H6A C6 H6B . . 109.5 ?
N2 C6 H6C . . 109.5 ?
H6A C6 H6C . . 109.5 ?
H6B C6 H6C . . 109.5 ?
N2 C7 H7A . . 109.5 ?
N2 C7 H7B . . 109.5 ?
H7A C7 H7B . . 109.5 ?
N2 C7 H7C . . 109.5 ?
H7A C7 H7C . . 109.5 ?
H7B C7 H7C . . 109.5 ?
N3 C8 C9 . . 121.1(6) ?
N3 C8 H8 . . 119.5 ?
C9 C8 H8 . . 119.5 ?
C8 C9 C10 . . 120.9(6) ?
C8 C9 H9 . . 119.5 ?
C10 C9 H9 . . 119.5 ?
N4 C10 C9 . . 122.3(6) ?
N4 C10 C11 . . 121.8(6) ?
C9 C10 C11 . . 115.9(6) ?
C12 C11 C10 . . 119.2(6) ?
C12 C11 H11 . . 120.4 ?
C10 C11 H11 . . 120.4 ?
N3 C12 C11 . . 122.6(6) ?
N3 C12 H12 . . 118.7 ?
C11 C12 H12 . . 118.7 ?
N4 C13 H13A . . 109.5 ?
N4 C13 H13B . . 109.5 ?
H13A C13 H13B . . 109.5 ?
N4 C13 H13C . . 109.5 ?
H13A C13 H13C . . 109.5 ?
H13B C13 H13C . . 109.5 ?
N4 C14 H14A . . 109.5 ?
N4 C14 H14B . . 109.5 ?
H14A C14 H14B . . 109.5 ?
N4 C14 H14C . . 109.5 ?
H14A C14 H14C . . 109.5 ?
H14B C14 H14C . . 109.5 ?

loop_
_geom_bond_atom_site_label_1
_geom_bond_atom_site_label_2
_geom_bond_site_symmetry_2
_geom_bond_distance
_geom_bond_publ_flag
Co1 Br1 . 2.4086(11) y
Co1 Br2 . 2.3958(10) y
Co1 Br3 . 2.3814(13) y
Co1 Br3' . 2.376(9) y
Br4 C2 . 1.888(6) ?
Co1 N1 . 2.032(5) y
N1 C1 . 1.340(8) ?
N1 C5 . 1.347(8) ?
N2 C3 . 1.343(7) ?
N2 C6 . 1.454(9) ?
N2 C7 . 1.461(8) ?
N3 C8 . 1.328(9) ?
N3 C12 . 1.338(9) ?
N3 H3 . 0.8800 ?
N4 C10 . 1.333(7) ?
N4 C13 . 1.456(9) ?
N4 C14 . 1.463(9) ?
C1 C2 . 1.368(8) ?
C1 H1 . 0.9500 ?
C2 C3 . 1.439(8) ?
C2 H2' . 0.9500 ?
C3 C4 . 1.415(9) ?
C4 C5 . 1.350(9) ?
C4 H4 . 0.9500 ?
C5 H5 . 0.9500 ?
C6 H6A . 0.9800 ?
C6 H6B . 0.9800 ?
C6 H6C . 0.9800 ?
C7 H7A . 0.9800 ?
C7 H7B . 0.9800 ?
C7 H7C . 0.9800 ?
C8 C9 . 1.356(9) ?
C8 H8 . 0.9500 ?
C9 C10 . 1.416(8) ?
C9 H9 . 0.9500 ?
C10 C11 . 1.421(9) ?
C11 C12 . 1.353(9) ?
C11 H11 . 0.9500 ?
C12 H12 . 0.9500 ?
C13 H13A . 0.9800 ?
C13 H13B . 0.9800 ?
C13 H13C . 0.9800 ?
C14 H14A . 0.9800 ?
C14 H14B . 0.9800 ?
C14 H14C . 0.9800 ?

loop_
_geom_hbond_atom_site_label_D
_geom_hbond_atom_site_label_H
_geom_hbond_atom_site_label_A
_geom_hbond_site_symmetry_A
_geom_hbond_distance_DH
_geom_hbond_distance_HA
_geom_hbond_distance_DA
_geom_hbond_angle_DHA
_geom_hbond_publ_flag
N3 H3 Br1 . 0.88 2.74 3.434(6) 137 y

loop_
_geom_torsion_atom_site_label_1
_geom_torsion_atom_site_label_2
_geom_torsion_atom_site_label_3
_geom_torsion_atom_site_label_4
_geom_torsion_site_symmetry_1
_geom_torsion_site_symmetry_2
_geom_torsion_site_symmetry_3
_geom_torsion_site_symmetry_4
_geom_torsion
_geom_torsion_publ_flag
Br3' Co1 N1 C1 . . . . -83.8(6) ?
Br3 Co1 N1 C1 . . . . -96.6(5) ?
Br2 Co1 N1 C1 . . . . 27.3(5) ?
Br1 Co1 N1 C1 . . . . 144.2(4) ?
Br3' Co1 N1 C5 . . . . 90.1(7) ?
Br3 Co1 N1 C5 . . . . 77.3(5) ?
Br2 Co1 N1 C5 . . . . -158.8(5) ?
Br1 Co1 N1 C5 . . . . -41.9(5) ?
C5 N1 C1 C2 . . . . -0.6(9) ?
Co1 N1 C1 C2 . . . . 173.6(5) ?
N1 C1 C2 C3 . . . . -3.0(9) ?
N1 C1 C2 Br4 . . . . 178.6(5) ?
C6 N2 C3 C4 . . . . -174.2(7) ?
C7 N2 C3 C4 . . . . -2.0(9) ?
C6 N2 C3 C2 . . . . 9.1(10) ?
C7 N2 C3 C2 . . . . -178.7(6) ?
C1 C2 C3 N2 . . . . -177.7(6) ?
Br4 C2 C3 N2 . . . . 0.5(9) ?
C1 C2 C3 C4 . . . . 5.4(8) ?
Br4 C2 C3 C4 . . . . -176.4(5) ?
N2 C3 C4 C5 . . . . 177.9(6) ?
C2 C3 C4 C5 . . . . -5.0(9) ?
C1 N1 C5 C4 . . . . 1.3(9) ?
Co1 N1 C5 C4 . . . . -173.0(5) ?
C3 C4 C5 N1 . . . . 1.8(11) ?
C12 N3 C8 C9 . . . . 1.0(10) ?
N3 C8 C9 C10 . . . . -0.6(10) ?
C13 N4 C10 C9 . . . . -179.5(6) ?
C14 N4 C10 C9 . . . . 0.0(9) ?
C13 N4 C10 C11 . . . . -0.2(9) ?
C14 N4 C10 C11 . . . . 179.3(6) ?
C8 C9 C10 N4 . . . . 179.1(6) ?
C8 C9 C10 C11 . . . . -0.3(9) ?
N4 C10 C11 C12 . . . . -178.6(6) ?
C9 C10 C11 C12 . . . . 0.7(9) ?
C8 N3 C12 C11 . . . . -0.5(10) ?
C10 C11 C12 N3 . . . . -0.3(11) ?
